data_2020178
loop_
_publ_author_name
'Duc Tran Qui'
'Hamdoune, S.'

_publ_section_title
;
 Structure of the orthorhombic phase of Li1+x Ti2-x Inx P3 O12, x=1.08
;
_journal_name_full 'Acta Crystallographica C (39,1983-)'
_journal_page_first 1360
_journal_page_last 1362
_journal_volume 44
_journal_year 1988
_chemical_formula_sum 'In1.08 Li2.08 O12 P3 Ti0.92'
_chemical_name_systematic 'Li2.08 Ti.92 In1.08 (P O4)3'
_space_group_IT_number 61
_symmetry_space_group_name_Hall '-P 2ac 2ab'
_symmetry_space_group_name_H-M 'P b c a'
_cell_angle_alpha 90
_cell_angle_beta 90
_cell_angle_gamma 90
_cell_formula_units_Z 8
_cell_length_a 8.647
_cell_length_b 8.807
_cell_length_c 24.328
_cell_volume 1852.678
_citation_journal_id_ASTM ACSCEE
_cod_data_source_file DucTranQui_ACSCEE_1988_1668.cif
_cod_data_source_block In1.08Li2.08O12P3Ti0.92
_cod_database_code 2020178

loop_
_symmetry_equiv_pos_as_xyz
x,y,z
-x+1/2,-y,z+1/2
x+1/2,-y+1/2,-z
-x,y+1/2,-z+1/2
-x,-y,-z
x-1/2,y,-z-1/2
-x-1/2,y-1/2,z
x,-y-1/2,z-1/2

loop_
_atom_site_label
_atom_site_type_symbol
_atom_site_fract_x
_atom_site_fract_y
_atom_site_fract_z
_atom_site_occupancy
_atom_site_U_iso_or_equiv
O8 O-2 0.5834 0.2623 0.7407 1 0.0
O9 O-2 0.4191 0.4874 0.7839 1 0.0
Ti2 Ti+4 0.50048 0.21574 0.32154 0.46 0.0
P2 P+5 0.1418 0.1438 0.79968 1 0.0
Li2 Li+1 0.4785 0.501 0.502 1 0.0
O2 O-2 0.095 0.0768 0.6572 1 0.0
In2 In+3 0.50048 0.21574 0.32154 0.54 0.0
In1 In+3 0.4987 0.79281 0.43007 0.54 0.0
Ti1 Ti+4 0.4987 0.79281 0.43007 0.46 0.0
Li1 Li+1 0.038 0.038 0.2881 1 0.0
O5 O-2 0.3115 0.4026 0.0882 1 0.0
O12 O-2 0.1693 0.1513 0.4565 1 0.0
O10 O-2 0.0822 0.1945 0.1444 1 0.0
O11 O-2 0.3175 0.1391 0.2014 1 0.0
O1 O-2 0.2012 0.3889 0.6582 1 0.0
P1 P+5 0.2915 0.4925 0.62107 1 0.0
O7 O-2 0.3812 0.4021 0.5787 1 0.0
O4 O-2 0.3864 0.5357 0.9598 1 0.0
O6 O-2 0.4262 0.2329 0.4893 1 0.0
P3 P+5 0.3434 0.3679 0.94828 1 0.0
O3 O-2 0.3892 0.327 0.8914 1 0.0
